data_4038926
loop_
_publ_author_name
'Norseeda, Krissada'
'Chaisan, Nattawadee'
'Thongsornkleeb, Charnsak'
'Tummatorn, Jumreang'
'Ruchirawat, Somsak'

_publ_section_title
;
 Correction to &quot;Metal-Free Synthesis of 4-Chloroisocoumarins by
 TMSCl-Catalyzed NCS-Induced Chlorinative Annulation of 2-Alkynylaryloate
 Esters&quot;.
;
_journal_name_full 'The Journal of organic chemistry'
_journal_paper_doi 10.1021/acs.joc.0c02380
_journal_year 2020
_chemical_absolute_configuration unk
_chemical_formula_moiety 'C11 H8 Cl2 O3'
_chemical_formula_sum 'C11 H8 Cl2 O3'
_chemical_formula_weight 259.07
_space_group_crystal_system orthorhombic
_space_group_IT_number 19
_space_group_name_Hall 'P 2ac 2ab'
_space_group_name_H-M_alt 'P 21 21 21'
_atom_sites_solution_hydrogens geom
_audit_creation_date 2020-10-07
_audit_creation_method
;
Olex2 1.3
(compiled 2020.07.31 svn.rc2a77460 for OlexSys, GUI svn.r6145)
;
_cell_angle_alpha 90
_cell_angle_beta 90
_cell_angle_gamma 90
_cell_formula_units_Z 4
_cell_length_a 9.0147(3)
_cell_length_b 10.9941(5)
_cell_length_c 11.1906(5)
_cell_measurement_reflns_used 9952
_cell_measurement_temperature 296.15
_cell_measurement_theta_max 29.253
_cell_measurement_theta_min 2.901
_cell_volume 1109.08(8)
_computing_cell_refinement 'SAINT V8.40A (?, 2016)'
_computing_data_reduction 'SAINT V8.40A (?, 2016)'
_computing_molecular_graphics 'Olex2 1.3 (Dolomanov et al., 2009)'
_computing_publication_material 'Olex2 1.3 (Dolomanov et al., 2009)'
_computing_structure_refinement 'XL  (Sheldrick, 2008)'
_computing_structure_solution 'SHELXT 2014/5 (Sheldrick, 2014)'
_diffrn_ambient_temperature 296.15
_diffrn_detector 'Bruker PHOTON 200 area detector'
_diffrn_detector_area_resol_mean 7.39
_diffrn_detector_type 'PHOTON II area detector'
_diffrn_measured_fraction_theta_full 0.983
_diffrn_measured_fraction_theta_max 0.989
_diffrn_measurement_device 'four-circle KAPPA diffractometer'
_diffrn_measurement_device_type 'BRUKER D8 QUEST CMOS PHOTON II'
_diffrn_measurement_method '\f and \w scans'
_diffrn_radiation_collimation '0.5 mm'
_diffrn_radiation_monochromator graphite
_diffrn_radiation_probe x-ray
_diffrn_radiation_type MoK\a
_diffrn_radiation_wavelength 0.71073
_diffrn_radiation_xray_symbol K-L~3~
_diffrn_reflns_av_R_equivalents 0.0307
_diffrn_reflns_av_unetI/netI 0.0137
_diffrn_reflns_Laue_measured_fraction_full 0.983
_diffrn_reflns_Laue_measured_fraction_max 0.989
_diffrn_reflns_limit_h_max 11
_diffrn_reflns_limit_h_min -12
_diffrn_reflns_limit_k_max 15
_diffrn_reflns_limit_k_min -15
_diffrn_reflns_limit_l_max 15
_diffrn_reflns_limit_l_min -15
_diffrn_reflns_number 36194
_diffrn_reflns_point_group_measured_fraction_full 0.987
_diffrn_reflns_point_group_measured_fraction_max 0.991
_diffrn_reflns_theta_full 25.242
_diffrn_reflns_theta_max 30.479
_diffrn_reflns_theta_min 2.902
_diffrn_source 'sealed x-ray tube'
_diffrn_source_current 30.0
_diffrn_source_power 1.5
_diffrn_source_target Mo
_diffrn_source_type Mo
_diffrn_source_voltage 50.0
_diffrn_standards_number 0
_exptl_absorpt_coefficient_mu 0.572
_exptl_absorpt_correction_T_max 0.7461
_exptl_absorpt_correction_T_min 0.6953
_exptl_absorpt_correction_type multi-scan
_exptl_absorpt_process_details
;
SADABS-2016/2 (Bruker,2016/2) was used for absorption correction.
wR2(int) was 0.0533 before and 0.0497 after correction.
The Ratio of minimum to maximum transmission is 0.9319.
The \l/2 correction factor is Not present.
;
_exptl_crystal_colour colourless
_exptl_crystal_colour_primary colourless
_exptl_crystal_density_diffrn 1.552
_exptl_crystal_description block
_exptl_crystal_F_000 528
_exptl_crystal_size_max 0.32
_exptl_crystal_size_mid 0.32
_exptl_crystal_size_min 0.28
_refine_diff_density_max 0.226
_refine_diff_density_min -0.222
_refine_diff_density_rms 0.035
_refine_ls_abs_structure_details
;
 Refined as an inversion twin.
;
_refine_ls_abs_structure_Flack 0.42(7)
_refine_ls_extinction_method none
_refine_ls_goodness_of_fit_ref 1.037
_refine_ls_hydrogen_treatment constr
_refine_ls_matrix_type full
_refine_ls_number_parameters 146
_refine_ls_number_reflns 3344
_refine_ls_number_restraints 0
_refine_ls_restrained_S_all 1.037
_refine_ls_R_factor_all 0.0349
_refine_ls_R_factor_gt 0.0305
_refine_ls_shift/su_max 0.000
_refine_ls_shift/su_mean 0.000
_refine_ls_structure_factor_coef Fsqd
_refine_ls_weighting_details 'w=1/[\s^2^(Fo^2^)+(0.0427P)^2^+0.1457P] where P=(Fo^2^+2Fc^2^)/3'
_refine_ls_weighting_scheme calc
_refine_ls_wR_factor_gt 0.0796
_refine_ls_wR_factor_ref 0.0827
_reflns_Friedel_coverage 0.749
_reflns_Friedel_fraction_full 0.992
_reflns_Friedel_fraction_max 0.993
_reflns_number_gt 3065
_reflns_number_total 3344
_reflns_threshold_expression 'I > 2\s(I)'
_cod_data_source_file jo0c02380_si_002.cif
_cod_data_source_block kckd1054_0m_a
_cod_database_code 4038926
_shelx_shelxl_version_number 2018/3
_shelx_space_group_comment
;
The symmetry employed for this shelxl refinement is uniquely defined
by the following loop, which should always be used as a source of
symmetry information in preference to the above space-group names.
They are only intended as comments.
;
_shelx_estimated_absorpt_t_max 0.856
_shelx_estimated_absorpt_t_min 0.838
_olex2_refinement_description
;
1. Twinned data refinement
 Scales: 0.58(7)
 0.42(7)
2. Fixed Uiso
 At 1.2 times of:
  All C(H) groups, All C(H,H) groups
3.a Secondary CH2 refined with riding coordinates:
 C10(H10A,H10B), C11(H11A,H11B)
3.b Aromatic/amide H refined with riding coordinates:
 C3(H3), C4(H4), C5(H5), C6(H6)
;
_olex2_submission_special_instructions 'No special instructions were received'

loop_
_space_group_symop_operation_xyz
'x, y, z'
'-x+1/2, -y, z+1/2'
'-x, y+1/2, -z+1/2'
'x+1/2, -y+1/2, -z'

loop_
_atom_site_label
_atom_site_type_symbol
_atom_site_fract_x
_atom_site_fract_y
_atom_site_fract_z
_atom_site_U_iso_or_equiv
_atom_site_adp_type
_atom_site_occupancy
_atom_site_site_symmetry_order
_atom_site_calc_flag
_atom_site_refinement_flags_posn
_atom_site_refinement_flags_adp
_atom_site_refinement_flags_occupancy
_atom_site_disorder_assembly
_atom_site_disorder_group
Cl1 Cl 0.82421(6) 0.58212(6) 0.58467(6) 0.05999(16) Uani 1 1 d . . . . .
Cl2 Cl 0.65138(8) 0.36697(5) 0.54824(5) 0.06016(17) Uani 1 1 d . . . . .
O1 O 0.38983(16) 0.51994(16) 0.58180(13) 0.0543(4) Uani 1 1 d . . . . .
O2 O 0.2241(2) 0.4393(2) 0.4561(2) 0.0808(6) Uani 1 1 d . . . . .
O3 O 0.51718(19) 0.68503(15) 0.65934(14) 0.0548(4) Uani 1 1 d . . . . .
C1 C 0.3283(3) 0.5044(2) 0.4710(2) 0.0537(5) Uani 1 1 d . . . . .
C2 C 0.4124(2) 0.5812(2) 0.38677(18) 0.0471(4) Uani 1 1 d . . . . .
C3 C 0.3882(3) 0.6004(3) 0.2659(2) 0.0638(6) Uani 1 1 d . . . . .
H3 H 0.312170 0.560901 0.225218 0.077 Uiso 1 1 calc R U . . .
C4 C 0.4813(4) 0.6801(3) 0.2090(2) 0.0730(8) Uani 1 1 d . . . . .
H4 H 0.470006 0.693590 0.127463 0.088 Uiso 1 1 calc R U . . .
C5 C 0.5919(4) 0.7410(2) 0.2705(3) 0.0688(7) Uani 1 1 d . . . . .
H5 H 0.651339 0.796229 0.229589 0.083 Uiso 1 1 calc R U . . .
C6 C 0.6167(3) 0.72189(19) 0.3915(2) 0.0544(5) Uani 1 1 d . . . . .
H6 H 0.691343 0.762691 0.432572 0.065 Uiso 1 1 calc R U . . .
C7 C 0.5246(2) 0.63894(18) 0.44809(16) 0.0418(4) Uani 1 1 d . . . . .
C8 C 0.5237(2) 0.59469(18) 0.57461(17) 0.0419(4) Uani 1 1 d . . . . .
C9 C 0.6514(2) 0.51138(16) 0.61740(17) 0.0437(4) Uani 1 1 d . . . . .
C10 C 0.6254(3) 0.5104(2) 0.75176(19) 0.0605(6) Uani 1 1 d . . . . .
H10A H 0.551271 0.450635 0.774057 0.073 Uiso 1 1 calc R U . . .
H10B H 0.716430 0.494288 0.795136 0.073 Uiso 1 1 calc R U . . .
C11 C 0.5705(3) 0.6390(3) 0.7738(2) 0.0622(6) Uani 1 1 d . . . . .
H11A H 0.490913 0.638830 0.832152 0.075 Uiso 1 1 calc R U . . .
H11B H 0.650436 0.689670 0.803658 0.075 Uiso 1 1 calc R U . . .

loop_
_atom_site_aniso_label
_atom_site_aniso_U_11
_atom_site_aniso_U_22
_atom_site_aniso_U_33
_atom_site_aniso_U_23
_atom_site_aniso_U_13
_atom_site_aniso_U_12
Cl1 0.0434(2) 0.0595(3) 0.0771(4) -0.0038(3) -0.0104(2) -0.0029(2)
Cl2 0.0818(4) 0.0401(2) 0.0586(3) -0.0073(2) -0.0096(3) -0.0007(3)
O1 0.0473(7) 0.0700(9) 0.0458(7) -0.0012(7) 0.0040(6) -0.0154(7)
O2 0.0603(10) 0.0960(15) 0.0860(13) -0.0163(12) -0.0040(10) -0.0298(11)
O3 0.0619(9) 0.0532(8) 0.0492(8) -0.0130(7) -0.0037(7) 0.0073(7)
C1 0.0445(9) 0.0617(12) 0.0548(11) -0.0094(9) -0.0018(9) -0.0042(10)
C2 0.0471(9) 0.0498(10) 0.0444(10) -0.0048(8) -0.0050(7) 0.0077(9)
C3 0.0721(14) 0.0710(15) 0.0484(11) -0.0087(10) -0.0132(11) 0.0220(12)
C4 0.101(2) 0.0729(16) 0.0452(12) 0.0120(12) 0.0037(13) 0.0376(16)
C5 0.0849(18) 0.0544(13) 0.0670(14) 0.0229(12) 0.0232(14) 0.0224(12)
C6 0.0560(11) 0.0425(9) 0.0646(13) 0.0094(9) 0.0097(10) 0.0049(8)
C7 0.0426(8) 0.0398(8) 0.0430(9) 0.0003(7) -0.0007(7) 0.0052(7)
C8 0.0409(8) 0.0446(9) 0.0401(9) -0.0039(7) -0.0008(7) -0.0039(7)
C9 0.0507(10) 0.0384(8) 0.0420(9) -0.0037(6) -0.0062(7) -0.0021(8)
C10 0.0794(16) 0.0641(13) 0.0380(10) -0.0006(9) -0.0091(10) -0.0003(12)
C11 0.0716(14) 0.0725(15) 0.0425(10) -0.0147(11) -0.0021(10) -0.0007(13)

loop_
_atom_type_symbol
_atom_type_description
_atom_type_scat_dispersion_real
_atom_type_scat_dispersion_imag
_atom_type_scat_source
C C 0.0033 0.0016 'International Tables Vol C Tables 4.2.6.8 and 6.1.1.4'
H H 0.0000 0.0000 'International Tables Vol C Tables 4.2.6.8 and 6.1.1.4'
Cl Cl 0.1484 0.1585 'International Tables Vol C Tables 4.2.6.8 and 6.1.1.4'
O O 0.0106 0.0060 'International Tables Vol C Tables 4.2.6.8 and 6.1.1.4'

loop_
_geom_angle_atom_site_label_1
_geom_angle_atom_site_label_2
_geom_angle_atom_site_label_3
_geom_angle
_geom_angle_site_symmetry_1
_geom_angle_site_symmetry_3
_geom_angle_publ_flag
C1 O1 C8 110.77(16) . . ?
C8 O3 C11 109.95(17) . . ?
O1 C1 C2 107.42(18) . . ?
O2 C1 O1 121.4(2) . . ?
O2 C1 C2 131.2(2) . . ?
C3 C2 C1 129.0(2) . . ?
C7 C2 C1 108.82(17) . . ?
C7 C2 C3 122.1(2) . . ?
C2 C3 H3 121.5 . . ?
C4 C3 C2 117.0(3) . . ?
C4 C3 H3 121.5 . . ?
C3 C4 H4 119.3 . . ?
C3 C4 C5 121.3(2) . . ?
C5 C4 H4 119.3 . . ?
C4 C5 H5 119.1 . . ?
C4 C5 C6 121.8(3) . . ?
C6 C5 H5 119.1 . . ?
C5 C6 H6 121.7 . . ?
C7 C6 C5 116.6(2) . . ?
C7 C6 H6 121.7 . . ?
C2 C7 C6 121.03(19) . . ?
C2 C7 C8 108.53(17) . . ?
C6 C7 C8 130.44(19) . . ?
O1 C8 C7 103.82(15) . . ?
O1 C8 C9 105.33(16) . . ?
O3 C8 O1 109.43(16) . . ?
O3 C8 C7 114.70(17) . . ?
O3 C8 C9 104.26(15) . . ?
C7 C8 C9 118.77(16) . . ?
Cl2 C9 Cl1 107.64(11) . . ?
C8 C9 Cl1 109.20(13) . . ?
C8 C9 Cl2 113.35(13) . . ?
C10 C9 Cl1 109.97(16) . . ?
C10 C9 Cl2 115.26(16) . . ?
C10 C9 C8 101.24(18) . . ?
C9 C10 H10A 111.4 . . ?
C9 C10 H10B 111.4 . . ?
H10A C10 H10B 109.3 . . ?
C11 C10 C9 101.81(19) . . ?
C11 C10 H10A 111.4 . . ?
C11 C10 H10B 111.4 . . ?
O3 C11 C10 106.71(17) . . ?
O3 C11 H11A 110.4 . . ?
O3 C11 H11B 110.4 . . ?
C10 C11 H11A 110.4 . . ?
C10 C11 H11B 110.4 . . ?
H11A C11 H11B 108.6 . . ?

loop_
_geom_bond_atom_site_label_1
_geom_bond_atom_site_label_2
_geom_bond_distance
_geom_bond_site_symmetry_2
_geom_bond_publ_flag
Cl1 C9 1.779(2) . ?
Cl2 C9 1.7662(18) . ?
O1 C1 1.369(3) . ?
O1 C8 1.462(2) . ?
O2 C1 1.193(3) . ?
O3 C8 1.374(2) . ?
O3 C11 1.459(3) . ?
C1 C2 1.475(3) . ?
C2 C3 1.386(3) . ?
C2 C7 1.377(3) . ?
C3 H3 0.9300 . ?
C3 C4 1.371(4) . ?
C4 H4 0.9300 . ?
C4 C5 1.384(5) . ?
C5 H5 0.9300 . ?
C5 C6 1.389(4) . ?
C6 H6 0.9300 . ?
C6 C7 1.386(3) . ?
C7 C8 1.497(3) . ?
C8 C9 1.547(3) . ?
C9 C10 1.522(3) . ?
C10 H10A 0.9700 . ?
C10 H10B 0.9700 . ?
C10 C11 1.518(4) . ?
C11 H11A 0.9700 . ?
C11 H11B 0.9700 . ?

loop_
_geom_torsion_atom_site_label_1
_geom_torsion_atom_site_label_2
_geom_torsion_atom_site_label_3
_geom_torsion_atom_site_label_4
_geom_torsion
_geom_torsion_site_symmetry_1
_geom_torsion_site_symmetry_2
_geom_torsion_site_symmetry_3
_geom_torsion_site_symmetry_4
_geom_torsion_publ_flag
Cl1 C9 C10 C11 80.1(2) . . . . ?
Cl2 C9 C10 C11 -158.03(17) . . . . ?
O1 C1 C2 C3 -176.9(2) . . . . ?
O1 C1 C2 C7 1.4(2) . . . . ?
O1 C8 C9 Cl1 168.55(12) . . . . ?
O1 C8 C9 Cl2 48.56(18) . . . . ?
O1 C8 C9 C10 -75.48(19) . . . . ?
O2 C1 C2 C3 2.2(4) . . . . ?
O2 C1 C2 C7 -179.6(3) . . . . ?
O3 C8 C9 Cl1 -76.26(16) . . . . ?
O3 C8 C9 Cl2 163.74(14) . . . . ?
O3 C8 C9 C10 39.7(2) . . . . ?
C1 O1 C8 O3 131.07(19) . . . . ?
C1 O1 C8 C7 8.2(2) . . . . ?
C1 O1 C8 C9 -117.37(18) . . . . ?
C1 C2 C3 C4 178.0(2) . . . . ?
C1 C2 C7 C6 -176.74(19) . . . . ?
C1 C2 C7 C8 3.8(2) . . . . ?
C2 C3 C4 C5 -1.6(4) . . . . ?
C2 C7 C8 O1 -7.1(2) . . . . ?
C2 C7 C8 O3 -126.49(19) . . . . ?
C2 C7 C8 C9 109.33(19) . . . . ?
C3 C2 C7 C6 1.7(3) . . . . ?
C3 C2 C7 C8 -177.8(2) . . . . ?
C3 C4 C5 C6 1.8(4) . . . . ?
C4 C5 C6 C7 -0.2(4) . . . . ?
C5 C6 C7 C2 -1.5(3) . . . . ?
C5 C6 C7 C8 177.9(2) . . . . ?
C6 C7 C8 O1 173.4(2) . . . . ?
C6 C7 C8 O3 54.1(3) . . . . ?
C6 C7 C8 C9 -70.1(3) . . . . ?
C7 C2 C3 C4 -0.1(3) . . . . ?
C7 C8 C9 Cl1 52.88(19) . . . . ?
C7 C8 C9 Cl2 -67.1(2) . . . . ?
C7 C8 C9 C10 168.85(18) . . . . ?
C8 O1 C1 O2 174.7(2) . . . . ?
C8 O1 C1 C2 -6.1(2) . . . . ?
C8 O3 C11 C10 4.7(3) . . . . ?
C8 C9 C10 C11 -35.3(2) . . . . ?
C9 C10 C11 O3 20.5(3) . . . . ?
C11 O3 C8 O1 84.5(2) . . . . ?
C11 O3 C8 C7 -159.31(18) . . . . ?
C11 O3 C8 C9 -27.8(2) . . . . ?

loop_
_twin_individual_id
_twin_individual_mass_fraction_refined
1 0.58(7)
2 0.42(7)
